data_4132278
loop_
_publ_author_name
'Mori, Keiji'
'Isogai, Ryo'
'Kamei, Yuto'
'Yamanaka, Masahiro'
'Akiyama, Takahiko'

_publ_section_title
;
 Chiral Magnesium Bisphosphate-Catalyzed Asymmetric Double
 C(sp<sup>3</sup>)-H Bond Functionalization Based on Sequential Hydride
 Shift/Cyclization Process.
;
_journal_issue 20
_journal_name_full 'Journal of the American Chemical Society'
_journal_page_first 6203
_journal_page_last 6207
_journal_paper_doi 10.1021/jacs.8b02761
_journal_volume 140
_journal_year 2018
_chemical_absolute_configuration ad
_chemical_formula_sum 'C33 H35 Br2 N O5'
_chemical_formula_weight 685.44
_space_group_IT_number 4
_space_group_name_Hall 'P 2yb'
_space_group_name_H-M_alt 'P 1 21 1'
_symmetry_cell_setting monoclinic
_symmetry_space_group_name_H-M 'P 1 21 1'
_atom_sites_solution_hydrogens geom
_atom_sites_solution_primary direct
_atom_sites_solution_secondary difmap
_audit_creation_method SHELXL-97
_cell_angle_alpha 90.00
_cell_angle_beta 98.278(3)
_cell_angle_gamma 90.00
_cell_formula_units_Z 2
_cell_length_a 9.3385(15)
_cell_length_b 9.8454(16)
_cell_length_c 17.075(3)
_cell_measurement_reflns_used 1923
_cell_measurement_temperature 123(2)
_cell_measurement_theta_max 22.93
_cell_measurement_theta_min 2.39
_cell_volume 1553.5(4)
_computing_cell_refinement 'Bruker SAINT'
_computing_data_collection 'Bruker APEX2'
_computing_data_reduction 'Bruker SAINT'
_computing_molecular_graphics 'Yadokari-XG 2009'
_computing_publication_material 'Yadokari-XG 2009'
_computing_structure_refinement 'SHELXL-97 (Sheldrick, 1997)'
_computing_structure_solution 'SHELXS-97 (Sheldrick, 1990)'
_diffrn_ambient_temperature 123(2)
_diffrn_measured_fraction_theta_full 0.995
_diffrn_measured_fraction_theta_max 0.995
_diffrn_measurement_device_type 'Bruker APEX-II CCD'
_diffrn_measurement_method '\f and \w scans'
_diffrn_radiation_monochromator graphite
_diffrn_radiation_source 'sealed tube'
_diffrn_radiation_type MoK\a
_diffrn_radiation_wavelength 0.71073
_diffrn_reflns_av_R_equivalents 0.0336
_diffrn_reflns_av_sigmaI/netI 0.1036
_diffrn_reflns_limit_h_max 9
_diffrn_reflns_limit_h_min -11
_diffrn_reflns_limit_k_max 11
_diffrn_reflns_limit_k_min -11
_diffrn_reflns_limit_l_max 19
_diffrn_reflns_limit_l_min -20
_diffrn_reflns_number 7428
_diffrn_reflns_theta_full 25.00
_diffrn_reflns_theta_max 25.00
_diffrn_reflns_theta_min 1.21
_exptl_absorpt_coefficient_mu 2.650
_exptl_absorpt_correction_T_max 0.8789
_exptl_absorpt_correction_T_min 0.6246
_exptl_absorpt_correction_type empirical
_exptl_crystal_colour colorless''
_exptl_crystal_density_diffrn 1.465
_exptl_crystal_density_method 'not measured'
_exptl_crystal_description platelet
_exptl_crystal_F_000 700
_exptl_crystal_size_max 0.05
_exptl_crystal_size_mid 0.05
_exptl_crystal_size_min 0.05
_refine_diff_density_max 0.862
_refine_diff_density_min -0.594
_refine_diff_density_rms 0.084
_refine_ls_abs_structure_details 'Flack H D (1983), Acta Cryst. A39, 876-881'
_refine_ls_abs_structure_Flack 0.007(10)
_refine_ls_extinction_method none
_refine_ls_goodness_of_fit_ref 0.969
_refine_ls_hydrogen_treatment constr
_refine_ls_matrix_type full
_refine_ls_number_parameters 375
_refine_ls_number_reflns 5009
_refine_ls_number_restraints 1
_refine_ls_restrained_S_all 0.969
_refine_ls_R_factor_all 0.0645
_refine_ls_R_factor_gt 0.0442
_refine_ls_shift/su_max 0.001
_refine_ls_shift/su_mean 0.000
_refine_ls_structure_factor_coef Fsqd
_refine_ls_weighting_details 'calc w=1/[\s^2^(Fo^2^)+(0.0000P)^2^+0.0000P] where P=(Fo^2^+2Fc^2^)/3'
_refine_ls_weighting_scheme calc
_refine_ls_wR_factor_gt 0.0838
_refine_ls_wR_factor_ref 0.0905
_reflns_number_gt 4031
_reflns_number_total 5009
_reflns_threshold_expression >2sigma(I)
_cod_data_source_file ja8b02761_si_003.cif
_cod_data_source_block 0805
_cod_depositor_comments
;
The following automatic conversions were performed:

data item '_symmetry_cell_setting' value 'Monoclinic' was changed to
'monoclinic' in accordance with the
/home/saulius/struct/COD-crude-data/automatic-downloads/DataCite-retrospective/ACS/depositions/lib/dictionaries/cif_core.dic
dictionary named 'cif_core.dic' version 2.4.2 last updated on
2011-04-26.

Automatic conversion script
Id: cif_fix_values 6909 2019-04-08 15:41:33Z antanas 
;
_cod_original_sg_symbol_H-M P21
_cod_database_code 4132278

loop_
_symmetry_equiv_pos_as_xyz
'x, y, z'
'-x, y+1/2, -z'

loop_
_atom_site_label
_atom_site_type_symbol
_atom_site_fract_x
_atom_site_fract_y
_atom_site_fract_z
_atom_site_U_iso_or_equiv
_atom_site_adp_type
_atom_site_occupancy
_atom_site_symmetry_multiplicity
_atom_site_calc_flag
_atom_site_refinement_flags
Br1 Br 0.02032(6) 0.31293(5) 0.96165(3) 0.03000(16) Uani 1 1 d .
Br2 Br 0.15091(8) 0.00874(6) 1.49400(4) 0.0425(2) Uani 1 1 d .
O3 O -0.5241(4) 0.0767(3) 1.0371(2) 0.0233(9) Uani 1 1 d .
O1 O -0.7366(4) 0.0338(3) 1.1973(2) 0.0225(9) Uani 1 1 d .
C13 C -0.1036(5) 0.2927(5) 1.0404(3) 0.0187(12) Uani 1 1 d .
O2 O -0.5515(4) 0.0499(4) 1.2971(2) 0.0281(10) Uani 1 1 d .
C7 C -0.1797(5) 0.2966(5) 1.3439(3) 0.0182(11) Uani 1 1 d .
C14 C -0.2906(6) 0.2575(5) 1.1511(3) 0.0170(12) Uani 1 1 d .
O4 O -0.4385(4) -0.0530(3) 1.1420(2) 0.0233(9) Uani 1 1 d .
C8 C 0.0176(7) 0.1279(5) 1.4338(3) 0.0249(14) Uani 1 1 d .
C15 C -0.2126(6) 0.3872(5) 1.0442(3) 0.0203(12) Uani 1 1 d .
H1 H -0.2240 0.4625 1.0090 0.024 Uiso 1 1 calc R
C9 C -0.0325(5) 0.3071(6) 1.3412(3) 0.0231(11) Uani 1 1 d .
H2 H 0.0012 0.3732 1.3076 0.028 Uiso 1 1 calc R
C10 C -0.1299(7) 0.1124(6) 1.4373(3) 0.0246(14) Uani 1 1 d .
H3 H -0.1632 0.0451 1.4702 0.030 Uiso 1 1 calc R
C22 C -0.3937(6) 0.2259(5) 1.2111(3) 0.0180(12) Uani 1 1 d .
H4 H -0.3439 0.1537 1.2461 0.022 Uiso 1 1 calc R
C11 C -0.2261(6) 0.1966(5) 1.3919(3) 0.0200(12) Uani 1 1 d .
H5 H -0.3268 0.1861 1.3934 0.024 Uiso 1 1 calc R
C23 C -0.5392(5) 0.4381(5) 1.2406(3) 0.0162(12) Uani 1 1 d .
H6 H -0.5033 0.5044 1.2036 0.019 Uiso 1 1 calc R
C21 C -0.2836(6) 0.3970(5) 1.2994(3) 0.0197(13) Uani 1 1 d .
H7 H -0.3020 0.4710 1.3360 0.024 Uiso 1 1 calc R
H8 H -0.2374 0.4378 1.2564 0.024 Uiso 1 1 calc R
C19 C -0.6033(6) 0.0767(5) 1.2309(3) 0.0198(12) Uani 1 1 d .
C16 C -0.0836(6) 0.1838(5) 1.0906(3) 0.0215(13) Uani 1 1 d .
H9 H -0.0076 0.1209 1.0873 0.026 Uiso 1 1 calc R
C17 C -0.1766(6) 0.1673(5) 1.1462(3) 0.0203(12) Uani 1 1 d .
H10 H -0.1624 0.0929 1.1820 0.024 Uiso 1 1 calc R
C20 C -0.8113(7) -0.0533(6) 1.2467(3) 0.0298(14) Uani 1 1 d .
H11 H -0.8081 -0.0122 1.2992 0.045 Uiso 1 1 calc R
H12 H -0.7639 -0.1424 1.2519 0.045 Uiso 1 1 calc R
H13 H -0.9123 -0.0643 1.2224 0.045 Uiso 1 1 calc R
C24 C -0.6724(6) 0.3648(5) 1.1962(3) 0.0154(11) Uani 1 1 d .
H14 H -0.7173 0.3105 1.2358 0.018 Uiso 1 1 calc R
C26 C -0.5009(6) 0.0591(5) 1.1071(3) 0.0176(12) Uani 1 1 d .
C27 C -0.3990(7) -0.1571(5) 1.0890(3) 0.0340(16) Uani 1 1 d .
H15 H -0.3401 -0.1169 1.0520 0.051 Uiso 1 1 calc R
H16 H -0.4868 -0.1967 1.0594 0.051 Uiso 1 1 calc R
H17 H -0.3433 -0.2283 1.1199 0.051 Uiso 1 1 calc R
C18 C -0.3046(6) 0.3698(5) 1.1001(3) 0.0221(13) Uani 1 1 d .
H18 H -0.3782 0.4350 1.1041 0.027 Uiso 1 1 calc R
N1 N -0.4220(4) 0.3373(4) 1.2654(2) 0.0150(10) Uani 1 1 d .
C25 C -0.6369(6) 0.2690(5) 1.1329(3) 0.0188(12) Uani 1 1 d .
H19 H -0.5905 0.3196 1.0932 0.023 Uiso 1 1 calc R
H20 H -0.7269 0.2272 1.1056 0.023 Uiso 1 1 calc R
C12 C 0.0664(7) 0.2239(6) 1.3861(3) 0.0293(14) Uani 1 1 d .
H21 H 0.1670 0.2331 1.3838 0.035 Uiso 1 1 calc R
O5 O -1.1558(4) 0.7412(4) 1.2584(2) 0.0253(9) Uani 1 1 d .
C28 C -0.7418(6) 0.5693(5) 1.2993(3) 0.0161(12) Uani 1 1 d .
C29 C -0.5819(6) 0.5191(6) 1.3136(3) 0.0197(12) Uani 1 1 d .
C30 C -0.4918(6) 0.6530(5) 1.3259(3) 0.0228(13) Uani 1 1 d .
H22 H -0.5146 0.7001 1.3731 0.034 Uiso 1 1 calc R
H23 H -0.5158 0.7117 1.2795 0.034 Uiso 1 1 calc R
H24 H -0.3883 0.6311 1.3327 0.034 Uiso 1 1 calc R
C31 C -0.7969(6) 0.6392(5) 1.3586(3) 0.0209(13) Uani 1 1 d .
H25 H -0.7380 0.6485 1.4086 0.025 Uiso 1 1 calc R
C32 C -0.8318(6) 0.5534(5) 1.2272(3) 0.0180(12) Uani 1 1 d .
C33 C -0.5601(6) 0.4318(5) 1.3893(3) 0.0211(13) Uani 1 1 d .
H26 H -0.6021 0.3415 1.3776 0.032 Uiso 1 1 calc R
H27 H -0.6080 0.4755 1.4302 0.032 Uiso 1 1 calc R
H28 H -0.4565 0.4229 1.4084 0.032 Uiso 1 1 calc R
C38 C -1.1917(6) 0.8438(5) 1.3106(3) 0.0308(15) Uani 1 1 d .
H29 H -1.1150 0.9125 1.3175 0.046 Uiso 1 1 calc R
H30 H -1.2015 0.8032 1.3619 0.046 Uiso 1 1 calc R
H31 H -1.2834 0.8864 1.2883 0.046 Uiso 1 1 calc R
C34 C -0.7820(6) 0.4725(5) 1.1619(3) 0.0200(13) Uani 1 1 d .
H32 H -0.7368 0.5337 1.1265 0.024 Uiso 1 1 calc R
H33 H -0.8661 0.4278 1.1302 0.024 Uiso 1 1 calc R
C35 C -1.0209(6) 0.6825(5) 1.2764(3) 0.0180(12) Uani 1 1 d .
C36 C -0.9342(6) 0.6963(5) 1.3486(3) 0.0216(13) Uani 1 1 d .
H34 H -0.9680 0.7440 1.3907 0.026 Uiso 1 1 calc R
C37 C -0.9718(6) 0.6098(5) 1.2172(3) 0.0172(12) Uani 1 1 d .
H35 H -1.0335 0.5973 1.1684 0.021 Uiso 1 1 calc R
C39 C -0.5355(6) 0.1593(5) 1.1704(3) 0.0170(12) Uani 1 1 d .

loop_
_atom_site_aniso_label
_atom_site_aniso_U_11
_atom_site_aniso_U_22
_atom_site_aniso_U_33
_atom_site_aniso_U_23
_atom_site_aniso_U_13
_atom_site_aniso_U_12
Br1 0.0263(3) 0.0401(3) 0.0257(3) -0.0009(3) 0.0111(2) -0.0008(3)
Br2 0.0436(4) 0.0409(4) 0.0376(4) 0.0095(3) -0.0126(3) 0.0182(4)
O3 0.024(2) 0.028(2) 0.017(2) -0.0022(16) -0.0021(17) -0.0016(18)
O1 0.014(2) 0.022(2) 0.031(2) 0.0014(16) 0.0016(17) -0.0072(17)
C13 0.015(3) 0.023(3) 0.019(3) -0.006(2) 0.004(2) -0.005(3)
O2 0.028(3) 0.037(3) 0.019(2) 0.0021(17) -0.0005(19) -0.0118(19)
C7 0.017(3) 0.022(3) 0.015(2) -0.005(2) -0.001(2) 0.001(3)
C14 0.015(3) 0.020(3) 0.014(3) 0.002(2) -0.004(2) -0.001(2)
O4 0.018(2) 0.023(2) 0.028(2) -0.0022(17) 0.0014(18) 0.0073(17)
C8 0.029(4) 0.024(3) 0.018(3) 0.004(2) -0.008(3) 0.014(3)
C15 0.018(3) 0.022(3) 0.019(3) 0.003(2) 0.000(3) -0.002(2)
C9 0.013(3) 0.022(3) 0.032(3) 0.005(3) -0.002(2) -0.008(3)
C10 0.036(4) 0.027(3) 0.012(3) 0.002(2) 0.008(3) -0.003(3)
C22 0.018(3) 0.018(3) 0.019(3) 0.004(2) 0.005(3) 0.004(2)
C11 0.018(3) 0.022(3) 0.020(3) -0.007(2) 0.002(3) -0.004(2)
C23 0.008(3) 0.017(3) 0.023(3) 0.004(2) -0.002(3) 0.000(2)
C21 0.019(3) 0.017(3) 0.021(3) 0.001(2) -0.003(3) 0.003(2)
C19 0.022(3) 0.015(3) 0.024(3) -0.003(2) 0.010(3) -0.004(2)
C16 0.017(3) 0.015(3) 0.032(3) -0.001(2) 0.000(3) 0.005(2)
C17 0.016(3) 0.019(3) 0.024(3) 0.006(2) -0.004(3) 0.003(2)
C20 0.025(4) 0.026(3) 0.040(4) 0.003(3) 0.010(3) -0.013(3)
C24 0.010(3) 0.018(3) 0.017(3) 0.002(2) -0.002(2) -0.002(2)
C26 0.008(3) 0.023(3) 0.021(3) -0.005(2) 0.000(2) -0.007(2)
C27 0.038(4) 0.030(4) 0.034(3) -0.012(3) 0.001(3) 0.014(3)
C18 0.019(3) 0.021(3) 0.025(3) -0.001(2) 0.000(3) 0.004(2)
N1 0.011(2) 0.015(2) 0.018(2) -0.0034(17) -0.0039(19) -0.0025(18)
C25 0.015(3) 0.024(3) 0.018(3) 0.000(2) 0.001(2) 0.001(2)
C12 0.020(4) 0.030(3) 0.036(3) 0.004(3) -0.003(3) 0.002(3)
O5 0.013(2) 0.023(2) 0.038(2) -0.0053(17) -0.0024(18) 0.0068(17)
C28 0.013(3) 0.016(3) 0.019(3) 0.004(2) 0.003(2) 0.001(2)
C29 0.011(3) 0.026(3) 0.022(3) 0.001(2) -0.001(2) -0.001(3)
C30 0.008(3) 0.023(3) 0.037(3) -0.007(2) 0.001(3) -0.003(2)
C31 0.019(3) 0.026(3) 0.017(3) 0.001(2) 0.000(3) -0.002(3)
C32 0.016(3) 0.016(3) 0.021(3) 0.002(2) 0.001(3) -0.004(2)
C33 0.013(3) 0.031(3) 0.017(3) -0.001(2) -0.007(2) -0.001(3)
C38 0.020(3) 0.028(4) 0.044(4) -0.003(3) 0.003(3) 0.000(3)
C34 0.015(3) 0.027(3) 0.016(3) -0.004(2) -0.003(2) 0.000(2)
C35 0.013(3) 0.016(3) 0.025(3) 0.002(2) 0.004(2) -0.001(2)
C36 0.019(3) 0.023(3) 0.023(3) 0.003(2) 0.007(3) 0.006(3)
C37 0.015(3) 0.017(3) 0.018(3) 0.005(2) -0.004(2) -0.002(2)
C39 0.011(3) 0.020(3) 0.018(3) -0.003(2) -0.004(2) -0.004(2)

loop_
_atom_type_symbol
_atom_type_description
_atom_type_scat_dispersion_real
_atom_type_scat_dispersion_imag
_atom_type_scat_source
C C 0.0033 0.0016 'International Tables Vol C Tables 4.2.6.8 and 6.1.1.4'
H H 0.0000 0.0000 'International Tables Vol C Tables 4.2.6.8 and 6.1.1.4'
O O 0.0106 0.0060 'International Tables Vol C Tables 4.2.6.8 and 6.1.1.4'
Br Br -0.2901 2.4595 'International Tables Vol C Tables 4.2.6.8 and 6.1.1.4'
N N 0.0061 0.0033 'International Tables Vol C Tables 4.2.6.8 and 6.1.1.4'

loop_
_geom_angle_atom_site_label_1
_geom_angle_atom_site_label_2
_geom_angle_atom_site_label_3
_geom_angle
C19 O1 C20 115.2(4)
C16 C13 C15 122.1(5)
C16 C13 Br1 118.7(4)
C15 C13 Br1 119.1(4)
C9 C7 C11 117.9(5)
C9 C7 C21 120.1(5)
C11 C7 C21 121.9(5)
C17 C14 C18 117.9(5)
C17 C14 C22 117.8(4)
C18 C14 C22 124.2(5)
C26 O4 C27 115.9(4)
C12 C8 C10 121.0(5)
C12 C8 Br2 120.0(5)
C10 C8 Br2 118.9(4)
C18 C15 C13 118.8(5)
C12 C9 C7 121.6(5)
C11 C10 C8 118.6(5)
N1 C22 C14 116.9(4)
N1 C22 C39 112.1(4)
C14 C22 C39 111.3(4)
C10 C11 C7 121.7(5)
N1 C23 C24 109.6(4)
N1 C23 C29 111.7(4)
C24 C23 C29 110.3(4)
N1 C21 C7 113.8(4)
O2 C19 O1 123.5(5)
O2 C19 C39 127.6(5)
O1 C19 C39 108.9(4)
C13 C16 C17 118.6(5)
C16 C17 C14 121.5(5)
C25 C24 C34 111.2(4)
C25 C24 C23 113.6(4)
C34 C24 C23 108.2(4)
O3 C26 O4 124.4(4)
O3 C26 C39 125.8(5)
O4 C26 C39 109.8(4)
C15 C18 C14 121.0(5)
C21 N1 C22 108.6(4)
C21 N1 C23 114.5(4)
C22 N1 C23 120.2(4)
C24 C25 C39 109.4(4)
C8 C12 C9 119.2(5)
C35 O5 C38 116.8(4)
C31 C28 C32 117.5(5)
C31 C28 C29 119.5(5)
C32 C28 C29 122.9(4)
C33 C29 C28 108.4(4)
C33 C29 C30 110.8(4)
C28 C29 C30 103.8(4)
C33 C29 C23 111.3(5)
C28 C29 C23 112.5(4)
C30 C29 C23 109.9(4)
C28 C31 C36 123.1(5)
C28 C32 C37 119.5(5)
C28 C32 C34 120.3(5)
C37 C32 C34 120.1(5)
C32 C34 C24 110.2(4)
C37 C35 O5 116.6(5)
C37 C35 C36 119.7(5)
O5 C35 C36 123.7(5)
C35 C36 C31 118.8(5)
C35 C37 C32 121.3(5)
C25 C39 C19 111.8(4)
C25 C39 C26 110.1(4)
C19 C39 C26 106.6(4)
C25 C39 C22 109.2(4)
C19 C39 C22 109.5(4)
C26 C39 C22 109.6(4)

loop_
_geom_bond_atom_site_label_1
_geom_bond_atom_site_label_2
_geom_bond_distance
Br1 C13 1.907(5)
Br2 C8 1.901(5)
O3 C26 1.197(6)
O1 C19 1.361(6)
O1 C20 1.450(6)
C13 C16 1.368(7)
C13 C15 1.387(7)
O2 C19 1.193(6)
C7 C9 1.387(7)
C7 C11 1.389(7)
C7 C21 1.511(7)
C14 C17 1.398(7)
C14 C18 1.401(7)
C14 C22 1.536(7)
O4 C26 1.346(6)
O4 C27 1.450(6)
C8 C12 1.368(8)
C8 C10 1.396(8)
C15 C18 1.384(7)
C9 C12 1.381(7)
C10 C11 1.377(7)
C22 N1 1.484(6)
C22 C39 1.550(7)
C23 N1 1.492(6)
C23 C24 1.539(7)
C23 C29 1.579(7)
C21 N1 1.463(6)
C19 C39 1.523(7)
C16 C17 1.386(7)
C24 C25 1.507(6)
C24 C34 1.531(7)
C26 C39 1.531(7)
C25 C39 1.516(7)
O5 C35 1.379(6)
O5 C38 1.417(6)
C28 C31 1.383(7)
C28 C32 1.397(7)
C28 C29 1.559(7)
C29 C33 1.542(7)
C29 C30 1.562(7)
C31 C36 1.388(7)
C32 C37 1.408(7)
C32 C34 1.498(7)
C35 C37 1.370(7)
C35 C36 1.382(7)

loop_
_geom_torsion_atom_site_label_1
_geom_torsion_atom_site_label_2
_geom_torsion_atom_site_label_3
_geom_torsion_atom_site_label_4
_geom_torsion
C16 C13 C15 C18 -0.5(8)
Br1 C13 C15 C18 178.3(4)
C11 C7 C9 C12 -1.7(8)
C21 C7 C9 C12 174.8(5)
C12 C8 C10 C11 -0.5(8)
Br2 C8 C10 C11 -178.3(4)
C17 C14 C22 N1 129.4(5)
C18 C14 C22 N1 -51.5(7)
C17 C14 C22 C39 -100.0(5)
C18 C14 C22 C39 79.1(6)
C8 C10 C11 C7 -0.7(8)
C9 C7 C11 C10 1.7(7)
C21 C7 C11 C10 -174.7(5)
C9 C7 C21 N1 143.8(5)
C11 C7 C21 N1 -39.9(7)
C20 O1 C19 O2 -2.6(7)
C20 O1 C19 C39 176.5(4)
C15 C13 C16 C17 0.6(8)
Br1 C13 C16 C17 -178.1(4)
C13 C16 C17 C14 1.2(8)
C18 C14 C17 C16 -3.0(8)
C22 C14 C17 C16 176.2(5)
N1 C23 C24 C25 -48.2(5)
C29 C23 C24 C25 -171.6(4)
N1 C23 C24 C34 -172.3(4)
C29 C23 C24 C34 64.3(5)
C27 O4 C26 O3 -0.3(7)
C27 O4 C26 C39 -179.8(5)
C13 C15 C18 C14 -1.4(8)
C17 C14 C18 C15 3.1(8)
C22 C14 C18 C15 -176.0(5)
C7 C21 N1 C22 -58.2(5)
C7 C21 N1 C23 164.3(4)
C14 C22 N1 C21 -48.2(6)
C39 C22 N1 C21 -178.4(4)
C14 C22 N1 C23 86.5(6)
C39 C22 N1 C23 -43.7(6)
C24 C23 N1 C21 172.7(4)
C29 C23 N1 C21 -64.7(5)
C24 C23 N1 C22 40.6(6)
C29 C23 N1 C22 163.1(4)
C34 C24 C25 C39 -176.5(4)
C23 C24 C25 C39 61.0(5)
C10 C8 C12 C9 0.5(8)
Br2 C8 C12 C9 178.3(4)
C7 C9 C12 C8 0.6(8)
C31 C28 C29 C33 54.9(6)
C32 C28 C29 C33 -128.5(5)
C31 C28 C29 C30 -62.9(6)
C32 C28 C29 C30 113.7(5)
C31 C28 C29 C23 178.4(5)
C32 C28 C29 C23 -5.0(7)
N1 C23 C29 C33 -30.5(6)
C24 C23 C29 C33 91.7(5)
N1 C23 C29 C28 -152.4(4)
C24 C23 C29 C28 -30.2(6)
N1 C23 C29 C30 92.5(5)
C24 C23 C29 C30 -145.3(4)
C32 C28 C31 C36 -1.8(8)
C29 C28 C31 C36 174.9(5)
C31 C28 C32 C37 1.0(7)
C29 C28 C32 C37 -175.6(5)
C31 C28 C32 C34 -176.7(5)
C29 C28 C32 C34 6.6(7)
C28 C32 C34 C24 27.5(6)
C37 C32 C34 C24 -150.2(5)
C25 C24 C34 C32 171.7(4)
C23 C24 C34 C32 -62.8(5)
C38 O5 C35 C37 -164.1(4)
C38 O5 C35 C36 14.2(7)
C37 C35 C36 C31 1.9(8)
O5 C35 C36 C31 -176.3(5)
C28 C31 C36 C35 0.4(8)
O5 C35 C37 C32 175.6(4)
C36 C35 C37 C32 -2.8(7)
C28 C32 C37 C35 1.2(7)
C34 C32 C37 C35 179.0(4)
C24 C25 C39 C19 60.5(6)
C24 C25 C39 C26 178.8(4)
C24 C25 C39 C22 -60.8(5)
O2 C19 C39 C25 -130.1(6)
O1 C19 C39 C25 50.8(5)
O2 C19 C39 C26 109.5(6)
O1 C19 C39 C26 -69.6(5)
O2 C19 C39 C22 -9.0(7)
O1 C19 C39 C22 171.9(4)
O3 C26 C39 C25 14.2(7)
O4 C26 C39 C25 -166.4(4)
O3 C26 C39 C19 135.6(5)
O4 C26 C39 C19 -44.9(6)
O3 C26 C39 C22 -106.0(6)
O4 C26 C39 C22 73.4(5)
N1 C22 C39 C25 51.6(5)
C14 C22 C39 C25 -81.4(5)
N1 C22 C39 C19 -71.0(5)
C14 C22 C39 C19 155.9(4)
N1 C22 C39 C26 172.4(4)
C14 C22 C39 C26 39.3(5)
